data_2221630
loop_
_publ_author_name
'Hou, Rui-bin'
'Li, Bao'
'Yin, Bing-zhu'
'Wu, Li-xin'

_publ_section_title
;Methyl
 2,3-(3,6,9-trioxaundecane-1,11-diyldithio)-1,4,5,8-tetrathiafulvalene-6-carboxylate
;
_journal_coeditor_code CV2536
_journal_issue 5
_journal_name_full 'Acta Crystallographica Section E'
_journal_page_first o1057
_journal_paper_doi 10.1107/S1600536809013154
_journal_volume 65
_journal_year 2009
_chemical_formula_iupac 'C16 H20 O5 S6'
_chemical_formula_moiety 'C16 H20 O5 S6'
_chemical_formula_sum 'C16 H20 O5 S6'
_chemical_formula_weight 484.68
_chemical_name_systematic
;
Methyl 2,3-(3,6,9-trioxaundecane-1,11-diyldithio)-1,4,5,8-
tetrathiafulvalene-6-carboxylate
;
_space_group_IT_number 9
_symmetry_cell_setting monoclinic
_symmetry_space_group_name_Hall 'C -2yc'
_symmetry_space_group_name_H-M 'C 1 c 1'
_atom_sites_solution_hydrogens geom
_atom_sites_solution_primary direct
_atom_sites_solution_secondary difmap
_cell_angle_alpha 90.00
_cell_angle_beta 90.65(3)
_cell_angle_gamma 90.00
_cell_formula_units_Z 4
_cell_length_a 22.604(5)
_cell_length_b 5.2048(10)
_cell_length_c 17.801(4)
_cell_measurement_reflns_used 7343
_cell_measurement_temperature 291(2)
_cell_measurement_theta_max 27.09
_cell_measurement_theta_min 3.44
_cell_volume 2094.1(8)
_computing_cell_refinement 'RAPID-AUTO (Rigaku, 1998)'
_computing_data_collection 'RAPID-AUTO (Rigaku, 1998)'
_computing_data_reduction 'CrystalStructure (Rigaku/MSC, 2002)'
_computing_molecular_graphics 'PLATON (Spek, 2009)'
_computing_publication_material 'SHELXL97 (Sheldrick, 2008)'
_computing_structure_refinement 'SHELXL97 (Sheldrick, 2008)'
_computing_structure_solution 'SHELXS97 (Sheldrick, 2008)'
_diffrn_ambient_temperature 291(2)
_diffrn_measured_fraction_theta_full 0.990
_diffrn_measured_fraction_theta_max 0.990
_diffrn_measurement_device_type 'Rigaku R-AXIS RAPID'
_diffrn_measurement_method \w
_diffrn_radiation_monochromator graphite
_diffrn_radiation_source 'fine-focus sealed tube'
_diffrn_radiation_type MoK\a
_diffrn_radiation_wavelength 0.71073
_diffrn_reflns_av_R_equivalents 0.1012
_diffrn_reflns_av_sigmaI/netI 0.1315
_diffrn_reflns_limit_h_max 28
_diffrn_reflns_limit_h_min -28
_diffrn_reflns_limit_k_max 6
_diffrn_reflns_limit_k_min -6
_diffrn_reflns_limit_l_max 23
_diffrn_reflns_limit_l_min -23
_diffrn_reflns_number 9505
_diffrn_reflns_theta_full 27.48
_diffrn_reflns_theta_max 27.48
_diffrn_reflns_theta_min 3.61
_diffrn_standards_decay_% 0
_diffrn_standards_interval_count 0
_diffrn_standards_interval_time 0
_diffrn_standards_number 0
_exptl_absorpt_coefficient_mu 0.678
_exptl_absorpt_correction_T_max 0.9230
_exptl_absorpt_correction_T_min 0.8763
_exptl_absorpt_correction_type multi-scan
_exptl_absorpt_process_details '(ABSCOR; Higashi, 1995)'
_exptl_crystal_colour red
_exptl_crystal_density_diffrn 1.537
_exptl_crystal_density_method 'not measured'
_exptl_crystal_description block
_exptl_crystal_F_000 1008
_exptl_crystal_size_max 0.20
_exptl_crystal_size_mid 0.13
_exptl_crystal_size_min 0.12
_refine_diff_density_max 0.489
_refine_diff_density_min -0.455
_refine_ls_abs_structure_details 'Flack (1983), 1855 Friedel pairs'
_refine_ls_abs_structure_Flack -0.12(12)
_refine_ls_extinction_method none
_refine_ls_goodness_of_fit_ref 0.964
_refine_ls_hydrogen_treatment constr
_refine_ls_matrix_type full
_refine_ls_number_parameters 245
_refine_ls_number_reflns 4254
_refine_ls_number_restraints 2
_refine_ls_restrained_S_all 0.963
_refine_ls_R_factor_all 0.0783
_refine_ls_R_factor_gt 0.0599
_refine_ls_shift/su_max 0.001
_refine_ls_shift/su_mean 0.000
_refine_ls_structure_factor_coef Fsqd
_refine_ls_weighting_details 'calc w=1/[\s^2^(Fo^2^)+(0.0878P)^2^] where P=(Fo^2^+2Fc^2^)/3'
_refine_ls_weighting_scheme calc
_refine_ls_wR_factor_gt 0.1470
_refine_ls_wR_factor_ref 0.1720
_reflns_number_gt 3370
_reflns_number_total 4254
_reflns_threshold_expression I>2\s(I)
_cod_data_source_file cv2536.cif
_cod_data_source_block I
_cod_original_cell_volume 2094.1(7)
_cod_original_sg_symbol_H-M 'C c'
_cod_database_code 2221630
_cod_database_fobs_code 2221630

loop_
_symmetry_equiv_pos_as_xyz
'x, y, z'
'x, -y, z+1/2'
'x+1/2, y+1/2, z'
'x+1/2, -y+1/2, z+1/2'

loop_
_atom_site_type_symbol
_atom_site_label
_atom_site_fract_x
_atom_site_fract_y
_atom_site_fract_z
_atom_site_U_iso_or_equiv
_atom_site_adp_type
_atom_site_calc_flag
_atom_site_refinement_flags
_atom_site_occupancy
_atom_site_disorder_assembly
_atom_site_disorder_group
C C1 0.4826(4) 1.8931(13) 0.5758(4) 0.0638(17) Uani d . 1 . .
H H1A 0.4419 1.8858 0.5598 0.096 Uiso calc R 1 . .
H H1B 0.5076 1.8546 0.5340 0.096 Uiso calc R 1 . .
H H1C 0.4915 2.0622 0.5942 0.096 Uiso calc R 1 . .
C C2 0.4534(3) 1.7154(11) 0.6912(3) 0.0426(12) Uani d . 1 . .
C C3 0.4679(2) 1.5069(10) 0.7458(3) 0.0388(11) Uani d . 1 . .
C C4 0.4324(2) 1.4479(11) 0.8031(3) 0.0413(11) Uani d . 1 . .
H H4 0.3979 1.5404 0.8115 0.050 Uiso calc R 1 . .
C C5 0.5199(2) 1.1345(9) 0.8157(3) 0.0368(10) Uani d . 1 . .
C C6 0.5581(2) 0.9558(10) 0.8382(3) 0.0392(11) Uani d . 1 . .
C C7 0.6165(2) 0.6004(9) 0.9111(3) 0.0361(10) Uani d . 1 . .
C C8 0.6520(2) 0.6615(10) 0.8524(3) 0.0405(11) Uani d . 1 . .
C C9 0.7699(3) 0.7676(12) 0.8282(3) 0.0507(13) Uani d . 1 . .
H H9A 0.8086 0.7011 0.8154 0.061 Uiso calc R 1 . .
H H9B 0.7580 0.8888 0.7895 0.061 Uiso calc R 1 . .
C C10 0.7740(3) 0.9042(10) 0.9022(3) 0.0438(12) Uani d . 1 . .
H H10A 0.7372 0.9930 0.9122 0.053 Uiso calc R 1 . .
H H10B 0.7813 0.7818 0.9423 0.053 Uiso calc R 1 . .
C C11 0.8288(3) 1.2375(11) 0.9635(4) 0.0546(15) Uani d . 1 . .
H H11A 0.7901 1.2783 0.9834 0.066 Uiso calc R 1 . .
H H11B 0.8474 1.3978 0.9492 0.066 Uiso calc R 1 . .
C C12 0.8653(3) 1.1139(13) 1.0241(4) 0.0609(16) Uani d . 1 . .
H H12A 0.9037 1.0707 1.0039 0.073 Uiso calc R 1 . .
H H12B 0.8715 1.2373 1.0643 0.073 Uiso calc R 1 . .
C C13 0.7993(3) 0.9435(13) 1.1131(4) 0.0578(15) Uani d . 1 . .
H H13A 0.7692 1.0616 1.0949 0.069 Uiso calc R 1 . .
H H13B 0.8202 1.0245 1.1547 0.069 Uiso calc R 1 . .
C C14 0.7710(3) 0.7016(13) 1.1390(4) 0.0606(16) Uani d . 1 . .
H H14A 0.8020 0.5776 1.1497 0.073 Uiso calc R 1 . .
H H14B 0.7511 0.7368 1.1858 0.073 Uiso calc R 1 . .
C C15 0.6760(3) 0.7176(13) 1.0822(3) 0.0577(16) Uani d . 1 . .
H H15A 0.6784 0.8429 1.0420 0.069 Uiso calc R 1 . .
H H15B 0.6677 0.8086 1.1284 0.069 Uiso calc R 1 . .
C C16 0.6266(3) 0.5309(13) 1.0653(3) 0.0519(14) Uani d . 1 . .
H H16A 0.5894 0.6240 1.0649 0.062 Uiso calc R 1 . .
H H16B 0.6250 0.4058 1.1056 0.062 Uiso calc R 1 . .
O O1 0.49274(19) 1.7087(8) 0.6344(2) 0.0524(10) Uani d . 1 . .
O O2 0.4141(2) 1.8633(9) 0.6967(2) 0.0571(11) Uani d . 1 . .
O O3 0.82120(18) 1.0828(8) 0.8984(2) 0.0526(10) Uani d . 1 . .
O O4 0.8395(2) 0.8877(8) 1.0548(2) 0.0560(10) Uani d . 1 . .
O O5 0.7302(2) 0.5875(8) 1.0894(2) 0.0587(11) Uani d . 1 . .
S S1 0.53276(5) 1.3254(3) 0.73569(7) 0.0415(3) Uani d . 1 . .
S S2 0.45240(6) 1.1969(3) 0.86052(7) 0.0456(3) Uani d . 1 . .
S S3 0.62439(6) 0.8944(3) 0.78907(7) 0.0453(3) Uani d . 1 . .
S S4 0.54731(6) 0.7502(3) 0.91476(7) 0.0417(3) Uani d . 1 . .
S S5 0.71732(7) 0.5055(3) 0.83051(8) 0.0492(4) Uani d . 1 . .
S S6 0.63337(7) 0.3600(3) 0.97634(7) 0.0486(4) Uani d . 1 . .

loop_
_atom_site_aniso_label
_atom_site_aniso_U_11
_atom_site_aniso_U_22
_atom_site_aniso_U_33
_atom_site_aniso_U_12
_atom_site_aniso_U_13
_atom_site_aniso_U_23
C1 0.081(5) 0.063(4) 0.047(3) -0.001(4) 0.006(3) 0.016(3)
C2 0.043(3) 0.044(3) 0.040(3) -0.004(2) -0.003(2) -0.004(2)
C3 0.031(3) 0.049(3) 0.036(3) 0.000(2) 0.0000(19) 0.000(2)
C4 0.028(3) 0.050(3) 0.046(3) -0.001(2) 0.005(2) -0.005(2)
C5 0.032(3) 0.042(2) 0.037(3) -0.002(2) 0.0045(19) -0.0003(19)
C6 0.044(3) 0.038(2) 0.035(2) -0.013(2) 0.005(2) -0.0006(18)
C7 0.038(3) 0.033(2) 0.038(2) -0.005(2) 0.002(2) -0.0025(18)
C8 0.045(3) 0.038(2) 0.038(3) -0.006(2) 0.006(2) -0.0047(19)
C9 0.046(3) 0.064(3) 0.042(3) 0.000(3) 0.014(2) 0.004(2)
C10 0.039(3) 0.044(3) 0.049(3) -0.002(2) 0.011(2) 0.003(2)
C11 0.048(3) 0.043(3) 0.074(4) -0.003(3) 0.021(3) -0.001(3)
C12 0.049(4) 0.062(4) 0.072(4) -0.008(3) 0.008(3) 0.001(3)
C13 0.058(4) 0.063(4) 0.053(3) -0.005(3) 0.007(3) -0.009(3)
C14 0.065(4) 0.070(4) 0.047(3) -0.009(3) -0.003(3) 0.007(3)
C15 0.071(4) 0.061(3) 0.042(3) 0.011(3) 0.006(3) -0.006(3)
C16 0.048(3) 0.071(4) 0.038(3) 0.003(3) 0.018(2) 0.006(2)
O1 0.050(2) 0.060(2) 0.048(2) 0.014(2) 0.0091(18) 0.0153(18)
O2 0.050(2) 0.064(2) 0.058(3) 0.024(2) 0.0010(19) 0.0008(19)
O3 0.043(2) 0.058(2) 0.057(2) -0.007(2) 0.0155(18) 0.0001(18)
O4 0.061(3) 0.052(2) 0.054(2) 0.006(2) 0.0100(19) 0.0062(17)
O5 0.056(3) 0.062(2) 0.058(3) -0.001(2) 0.001(2) -0.0022(19)
S1 0.0371(7) 0.0476(7) 0.0400(6) 0.0027(6) 0.0104(5) 0.0065(5)
S2 0.0393(7) 0.0540(7) 0.0439(7) -0.0046(6) 0.0138(5) 0.0040(6)
S3 0.0413(7) 0.0513(7) 0.0436(7) 0.0017(6) 0.0109(5) 0.0095(5)
S4 0.0392(7) 0.0459(7) 0.0403(6) -0.0028(5) 0.0083(5) 0.0052(5)
S5 0.0482(8) 0.0440(7) 0.0557(9) 0.0045(6) 0.0117(6) -0.0058(6)
S6 0.0592(9) 0.0414(7) 0.0452(7) -0.0013(6) 0.0026(6) 0.0061(5)

loop_
_atom_type_symbol
_atom_type_description
_atom_type_scat_dispersion_real
_atom_type_scat_dispersion_imag
_atom_type_scat_source
C C 0.0033 0.0016 'International Tables Vol C Tables 4.2.6.8 and 6.1.1.4'
H H 0.0000 0.0000 'International Tables Vol C Tables 4.2.6.8 and 6.1.1.4'
O O 0.0106 0.0060 'International Tables Vol C Tables 4.2.6.8 and 6.1.1.4'
S S 0.1246 0.1234 'International Tables Vol C Tables 4.2.6.8 and 6.1.1.4'

loop_
_geom_angle_atom_site_label_1
_geom_angle_atom_site_label_2
_geom_angle_atom_site_label_3
_geom_angle_site_symmetry_1
_geom_angle_site_symmetry_3
_geom_angle
_geom_angle_publ_flag
O1 C1 H1A . . 109.5 ?
O1 C1 H1B . . 109.5 ?
H1A C1 H1B . . 109.5 ?
O1 C1 H1C . . 109.5 ?
H1A C1 H1C . . 109.5 ?
H1B C1 H1C . . 109.5 ?
O2 C2 O1 . . 125.4(5) ?
O2 C2 C3 . . 125.5(6) ?
O1 C2 C3 . . 109.1(5) ?
C4 C3 C2 . . 122.2(5) ?
C4 C3 S1 . . 117.6(4) ?
C2 C3 S1 . . 120.2(4) ?
C3 C4 S2 . . 118.1(4) ?
C3 C4 H4 . . 121.0 ?
S2 C4 H4 . . 121.0 ?
C6 C5 S2 . . 123.8(4) ?
C6 C5 S1 . . 121.7(4) ?
S2 C5 S1 . . 114.4(3) ?
C5 C6 S4 . . 124.5(4) ?
C5 C6 S3 . . 121.9(4) ?
S4 C6 S3 . . 113.6(3) ?
C8 C7 S6 . . 123.4(4) ?
C8 C7 S4 . . 117.4(4) ?
S6 C7 S4 . . 118.9(3) ?
C7 C8 S5 . . 125.0(4) ?
C7 C8 S3 . . 116.3(4) ?
S5 C8 S3 . . 118.3(3) ?
C10 C9 S5 . . 111.8(4) ?
C10 C9 H9A . . 109.3 ?
S5 C9 H9A . . 109.3 ?
C10 C9 H9B . . 109.3 ?
S5 C9 H9B . . 109.3 ?
H9A C9 H9B . . 107.9 ?
O3 C10 C9 . . 107.9(4) ?
O3 C10 H10A . . 110.1 ?
C9 C10 H10A . . 110.1 ?
O3 C10 H10B . . 110.1 ?
C9 C10 H10B . . 110.1 ?
H10A C10 H10B . . 108.4 ?
O3 C11 C12 . . 113.9(5) ?
O3 C11 H11A . . 108.8 ?
C12 C11 H11A . . 108.8 ?
O3 C11 H11B . . 108.8 ?
C12 C11 H11B . . 108.8 ?
H11A C11 H11B . . 107.7 ?
O4 C12 C11 . . 114.1(5) ?
O4 C12 H12A . . 108.7 ?
C11 C12 H12A . . 108.7 ?
O4 C12 H12B . . 108.7 ?
C11 C12 H12B . . 108.7 ?
H12A C12 H12B . . 107.6 ?
O4 C13 C14 . . 109.6(5) ?
O4 C13 H13A . . 109.8 ?
C14 C13 H13A . . 109.8 ?
O4 C13 H13B . . 109.8 ?
C14 C13 H13B . . 109.8 ?
H13A C13 H13B . . 108.2 ?
O5 C14 C13 . . 116.4(5) ?
O5 C14 H14A . . 108.2 ?
C13 C14 H14A . . 108.2 ?
O5 C14 H14B . . 108.2 ?
C13 C14 H14B . . 108.2 ?
H14A C14 H14B . . 107.3 ?
O5 C15 C16 . . 110.5(5) ?
O5 C15 H15A . . 109.5 ?
C16 C15 H15A . . 109.5 ?
O5 C15 H15B . . 109.5 ?
C16 C15 H15B . . 109.5 ?
H15A C15 H15B . . 108.1 ?
C15 C16 S6 . . 114.7(4) ?
C15 C16 H16A . . 108.6 ?
S6 C16 H16A . . 108.6 ?
C15 C16 H16B . . 108.6 ?
S6 C16 H16B . . 108.6 ?
H16A C16 H16B . . 107.6 ?
C2 O1 C1 . . 115.2(5) ?
C10 O3 C11 . . 114.6(4) ?
C13 O4 C12 . . 112.3(5) ?
C14 O5 C15 . . 114.9(5) ?
C3 S1 C5 . . 94.3(2) ?
C4 S2 C5 . . 95.4(2) ?
C8 S3 C6 . . 95.9(3) ?
C7 S4 C6 . . 96.3(3) ?
C8 S5 C9 . . 102.3(3) ?
C7 S6 C16 . . 102.0(3) ?

loop_
_geom_bond_atom_site_label_1
_geom_bond_atom_site_label_2
_geom_bond_site_symmetry_2
_geom_bond_distance
_geom_bond_publ_flag
C1 O1 . 1.434(7) ?
C1 H1A . 0.9600 ?
C1 H1B . 0.9600 ?
C1 H1C . 0.9600 ?
C2 O2 . 1.182(7) ?
C2 O1 . 1.354(7) ?
C2 C3 . 1.491(7) ?
C3 C4 . 1.342(7) ?
C3 S1 . 1.754(5) ?
C4 S2 . 1.716(6) ?
C4 H4 . 0.9300 ?
C5 C6 . 1.328(7) ?
C5 S2 . 1.761(5) ?
C5 S1 . 1.763(5) ?
C6 S4 . 1.752(5) ?
C6 S3 . 1.772(6) ?
C7 C8 . 1.362(7) ?
C7 S6 . 1.747(5) ?
C7 S4 . 1.749(6) ?
C8 S5 . 1.733(6) ?
C8 S3 . 1.765(6) ?
C9 C10 . 1.498(8) ?
C9 S5 . 1.811(6) ?
C9 H9A . 0.9700 ?
C9 H9B . 0.9700 ?
C10 O3 . 1.418(7) ?
C10 H10A . 0.9700 ?
C10 H10B . 0.9700 ?
C11 O3 . 1.420(7) ?
C11 C12 . 1.496(10) ?
C11 H11A . 0.9700 ?
C11 H11B . 0.9700 ?
C12 O4 . 1.425(8) ?
C12 H12A . 0.9700 ?
C12 H12B . 0.9700 ?
C13 O4 . 1.418(7) ?
C13 C14 . 1.487(9) ?
C13 H13A . 0.9700 ?
C13 H13B . 0.9700 ?
C14 O5 . 1.403(8) ?
C14 H14A . 0.9700 ?
C14 H14B . 0.9700 ?
C15 O5 . 1.404(8) ?
C15 C16 . 1.507(10) ?
C15 H15A . 0.9700 ?
C15 H15B . 0.9700 ?
C16 S6 . 1.824(6) ?
C16 H16A . 0.9700 ?
C16 H16B . 0.9700 ?

loop_
_geom_hbond_atom_site_label_D
_geom_hbond_atom_site_label_H
_geom_hbond_atom_site_label_A
_geom_hbond_site_symmetry_A
_geom_hbond_distance_DH
_geom_hbond_distance_HA
_geom_hbond_distance_DA
_geom_hbond_angle_DHA
C4 H4 O3 3_455 0.93 2.35 3.127(7) 141.4

loop_
_cod_related_entry_id
_cod_related_entry_database
_cod_related_entry_code
1 ChemSpider 24742145
